data_4035731
loop_
_publ_author_name
'Bhilare, Shatrughn'
'Murthy Bandaru, Siva Sankar'
'Shah, Jagrut'
'Chrysochos, Nicolas'
'Schulzke, Carola'
'Sanghvi, Yogesh S.'
'Kapdi, Anant R.'

_publ_section_title
;
 Pd/PTABS: Low Temperature Etherification of Chloroheteroarenes.
;
_journal_issue 21
_journal_name_full 'The Journal of organic chemistry'
_journal_page_first 13088
_journal_page_last 13102
_journal_paper_doi 10.1021/acs.joc.8b01840
_journal_volume 83
_journal_year 2018
_chemical_formula_moiety 'C14 H9 N3 O3'
_chemical_formula_sum 'C14 H9 N3 O3'
_chemical_formula_weight 267.24
_space_group_crystal_system monoclinic
_space_group_IT_number 4
_space_group_name_Hall 'P 2yb'
_space_group_name_H-M_alt 'P 1 21 1'
_atom_sites_solution_hydrogens geom
_audit_creation_method SHELXL-2016/6
_cell_angle_alpha 90
_cell_angle_beta 91.47(3)
_cell_angle_gamma 90
_cell_formula_units_Z 2
_cell_length_a 6.0770(12)
_cell_length_b 5.3497(11)
_cell_length_c 18.327(4)
_cell_measurement_reflns_used 6780
_cell_measurement_temperature 170(2)
_cell_measurement_theta_max 59.0
_cell_measurement_theta_min 6.7
_cell_volume 595.6(2)
_computing_cell_refinement 'X-Area by STOE & Cie GmbH 2010'
_computing_data_collection 'X-Area by STOE & Cie GmbH 2010'
_computing_data_reduction 'X-Area by STOE & Cie GmbH 2010'
_computing_molecular_graphics 'XP Version 5.1 by Bruker AXS 1998'
_computing_publication_material 'CIFTAB (Sheldrick, 2016)'
_computing_structure_refinement 'SHELXL-2016 (Sheldrick, 2016)'
_computing_structure_solution 'SHELXT-2016 (Sheldrick, 2016)'
_diffrn_ambient_temperature 170(2)
_diffrn_detector_area_resol_mean 6.67
_diffrn_measured_fraction_theta_full 0.998
_diffrn_measured_fraction_theta_max 0.999
_diffrn_measurement_device_type 'STOE IPDS2T'
_diffrn_measurement_method \w
_diffrn_radiation_type MoK\a
_diffrn_radiation_wavelength 0.71073
_diffrn_reflns_av_R_equivalents 0.1095
_diffrn_reflns_av_unetI/netI 0.0942
_diffrn_reflns_Laue_measured_fraction_full 0.998
_diffrn_reflns_Laue_measured_fraction_max 0.999
_diffrn_reflns_limit_h_max 7
_diffrn_reflns_limit_h_min -7
_diffrn_reflns_limit_k_max 6
_diffrn_reflns_limit_k_min -6
_diffrn_reflns_limit_l_max 22
_diffrn_reflns_limit_l_min -19
_diffrn_reflns_number 5069
_diffrn_reflns_point_group_measured_fraction_full 0.999
_diffrn_reflns_point_group_measured_fraction_max 0.999
_diffrn_reflns_theta_full 25.242
_diffrn_reflns_theta_max 26.352
_diffrn_reflns_theta_min 3.336
_diffrn_source 'fine-focus sealed tube'
_exptl_absorpt_coefficient_mu 0.108
_exptl_absorpt_correction_type none
_exptl_crystal_colour colourless
_exptl_crystal_density_diffrn 1.490
_exptl_crystal_description prism
_exptl_crystal_F_000 276
_exptl_crystal_size_max 0.110
_exptl_crystal_size_mid 0.084
_exptl_crystal_size_min 0.080
_refine_diff_density_max 0.220
_refine_diff_density_min -0.249
_refine_diff_density_rms 0.061
_refine_ls_abs_structure_details
;
 Flack x determined using 445 quotients [(I+)-(I-)]/[(I+)+(I-)]
 (Parsons, Flack and Wagner, Acta Cryst. B69 (2013) 249-259).
;
_refine_ls_extinction_method none
_refine_ls_goodness_of_fit_ref 1.010
_refine_ls_hydrogen_treatment constr
_refine_ls_matrix_type full
_refine_ls_number_parameters 181
_refine_ls_number_reflns 2444
_refine_ls_number_restraints 1
_refine_ls_restrained_S_all 1.010
_refine_ls_R_factor_all 0.1167
_refine_ls_R_factor_gt 0.0628
_refine_ls_shift/su_max 0.000
_refine_ls_shift/su_mean 0.000
_refine_ls_structure_factor_coef Fsqd
_refine_ls_weighting_details 'w=1/[\s^2^(Fo^2^)+(0.0943P)^2^] where P=(Fo^2^+2Fc^2^)/3'
_refine_ls_weighting_scheme calc
_refine_ls_wR_factor_gt 0.1516
_refine_ls_wR_factor_ref 0.1871
_reflns_Friedel_coverage 0.801
_reflns_Friedel_fraction_full 1.000
_reflns_Friedel_fraction_max 1.000
_reflns_number_gt 1442
_reflns_number_total 2444
_reflns_threshold_expression 'I > 2\s(I)'
_cod_data_source_file jo8b01840_si_004.cif
_cod_data_source_block 3n
_cod_original_sg_symbol_H-M 'P 21'
_cod_database_code 4035731
_shelx_shelxl_version_number 2016/6
_shelx_space_group_comment
;
The symmetry employed for this shelxl refinement is uniquely defined
by the following loop, which should always be used as a source of
symmetry information in preference to the above space-group names.
They are only intended as comments.
;
_shelx_estimated_absorpt_t_min 0.988
_shelx_estimated_absorpt_t_max 0.991

loop_
_space_group_symop_operation_xyz
'x, y, z'
'-x, y+1/2, -z'

loop_
_atom_site_label
_atom_site_type_symbol
_atom_site_fract_x
_atom_site_fract_y
_atom_site_fract_z
_atom_site_U_iso_or_equiv
_atom_site_adp_type
_atom_site_occupancy
_atom_site_site_symmetry_order
_atom_site_calc_flag
_atom_site_refinement_flags_posn
_atom_site_refinement_flags_adp
O1 O 0.2341(6) 0.9100(9) 0.2087(2) 0.0471(11) Uani 1 1 d . .
O2 O 0.9254(8) 1.3853(10) 0.1880(3) 0.0608(14) Uani 1 1 d . .
O3 O 1.0614(8) 1.2662(11) 0.0860(3) 0.0578(13) Uani 1 1 d . .
N1 N 0.0206(9) 0.6236(11) 0.3670(3) 0.0487(14) Uani 1 1 d . .
N2 N 0.3963(8) 0.6038(10) 0.2799(3) 0.0419(12) Uani 1 1 d . .
N3 N 0.9237(8) 1.2525(10) 0.1340(3) 0.0452(13) Uani 1 1 d . .
C1 C 0.0451(10) 0.7672(12) 0.3112(3) 0.0434(15) Uani 1 1 d . .
H1 H -0.066232 0.885972 0.299151 0.052 Uiso 1 1 calc R U
C2 C 0.1860(10) 0.4559(11) 0.3818(3) 0.0415(15) Uani 1 1 d . .
C3 C 0.1706(11) 0.2878(14) 0.4409(4) 0.0508(17) Uani 1 1 d . .
H3 H 0.045595 0.293285 0.470969 0.061 Uiso 1 1 calc R U
C4 C 0.3326(12) 0.1182(15) 0.4553(4) 0.0534(17) Uani 1 1 d . .
H4 H 0.318092 0.003520 0.494412 0.064 Uiso 1 1 calc R U
C5 C 0.5202(12) 0.1113(16) 0.4129(4) 0.0524(17) Uani 1 1 d . .
H5 H 0.632593 -0.007843 0.423180 0.063 Uiso 1 1 calc R U
C6 C 0.5420(11) 0.2768(12) 0.3564(3) 0.0447(15) Uani 1 1 d . .
H6 H 0.671980 0.275065 0.328665 0.054 Uiso 1 1 calc R U
C7 C 0.3760(10) 0.4469(11) 0.3392(3) 0.0398(14) Uani 1 1 d . .
C8 C 0.2330(10) 0.7525(12) 0.2675(3) 0.0420(14) Uani 1 1 d . .
C9 C 0.4165(9) 0.8958(12) 0.1638(3) 0.0406(14) Uani 1 1 d . .
C10 C 0.4270(11) 0.7138(12) 0.1115(4) 0.0465(16) Uani 1 1 d . .
H10 H 0.313731 0.592080 0.106690 0.056 Uiso 1 1 calc R U
C11 C 0.6053(10) 0.7091(12) 0.0654(4) 0.0461(16) Uani 1 1 d . .
H11 H 0.613557 0.583888 0.028859 0.055 Uiso 1 1 calc R U
C12 C 0.7686(10) 0.8834(12) 0.0725(3) 0.0413(14) Uani 1 1 d . .
H12 H 0.891677 0.880163 0.041607 0.050 Uiso 1 1 calc R U
C13 C 0.7505(9) 1.0649(11) 0.1259(4) 0.0376(13) Uani 1 1 d . .
C14 C 0.5747(9) 1.0799(11) 0.1717(3) 0.0389(14) Uani 1 1 d . .
H14 H 0.562977 1.209635 0.206746 0.047 Uiso 1 1 calc R U

loop_
_atom_site_aniso_label
_atom_site_aniso_U_11
_atom_site_aniso_U_22
_atom_site_aniso_U_33
_atom_site_aniso_U_23
_atom_site_aniso_U_13
_atom_site_aniso_U_12
O1 0.042(2) 0.043(2) 0.056(3) 0.012(2) 0.0131(19) 0.004(2)
O2 0.057(3) 0.051(3) 0.074(3) -0.021(3) 0.003(2) -0.011(3)
O3 0.057(3) 0.060(3) 0.057(3) 0.006(3) 0.015(2) -0.021(3)
N1 0.050(3) 0.042(3) 0.054(3) -0.006(3) 0.014(3) -0.003(3)
N2 0.046(3) 0.035(3) 0.045(3) -0.001(3) 0.009(2) -0.003(2)
N3 0.046(3) 0.033(3) 0.056(4) 0.005(3) 0.000(3) -0.009(2)
C1 0.045(3) 0.037(3) 0.049(4) -0.001(3) 0.010(3) 0.000(3)
C2 0.049(4) 0.038(4) 0.038(4) -0.005(3) 0.007(3) -0.013(3)
C3 0.057(4) 0.049(4) 0.046(4) -0.001(3) 0.012(3) -0.011(3)
C4 0.066(4) 0.045(4) 0.049(4) 0.007(3) 0.003(3) -0.011(4)
C5 0.065(4) 0.040(3) 0.053(4) 0.001(3) 0.000(3) -0.004(3)
C6 0.052(4) 0.035(3) 0.048(4) -0.004(3) 0.005(3) -0.001(3)
C7 0.047(3) 0.033(3) 0.039(3) -0.001(3) 0.006(3) -0.006(3)
C8 0.048(4) 0.032(3) 0.046(4) 0.001(3) 0.007(3) -0.002(3)
C9 0.040(3) 0.032(3) 0.051(4) 0.010(3) 0.007(3) 0.001(3)
C10 0.048(4) 0.034(3) 0.058(4) 0.004(3) 0.005(3) -0.003(3)
C11 0.054(4) 0.028(3) 0.056(4) -0.006(3) 0.004(3) -0.002(3)
C12 0.045(3) 0.036(3) 0.044(3) 0.001(3) 0.007(3) 0.004(3)
C13 0.039(3) 0.026(3) 0.049(3) 0.002(3) 0.000(3) -0.002(2)
C14 0.045(3) 0.031(3) 0.041(3) 0.005(3) 0.005(3) -0.001(3)

loop_
_atom_type_symbol
_atom_type_description
_atom_type_scat_dispersion_real
_atom_type_scat_dispersion_imag
_atom_type_scat_source
C C 0.0033 0.0016 'International Tables Vol C Tables 4.2.6.8 and 6.1.1.4'
H H 0.0000 0.0000 'International Tables Vol C Tables 4.2.6.8 and 6.1.1.4'
N N 0.0061 0.0033 'International Tables Vol C Tables 4.2.6.8 and 6.1.1.4'
O O 0.0106 0.0060 'International Tables Vol C Tables 4.2.6.8 and 6.1.1.4'

loop_
_geom_angle_atom_site_label_1
_geom_angle_atom_site_label_2
_geom_angle_atom_site_label_3
_geom_angle
C8 O1 C9 116.7(5)
C1 N1 C2 116.6(5)
C8 N2 C7 115.5(5)
O2 N3 O3 123.7(6)
O2 N3 C13 118.3(5)
O3 N3 C13 118.0(5)
N1 C1 C8 121.8(6)
N1 C1 H1 119.1
C8 C1 H1 119.1
N1 C2 C7 121.3(6)
N1 C2 C3 120.4(6)
C7 C2 C3 118.3(6)
C4 C3 C2 120.7(6)
C4 C3 H3 119.6
C2 C3 H3 119.6
C3 C4 C5 120.5(7)
C3 C4 H4 119.7
C5 C4 H4 119.7
C6 C5 C4 119.9(7)
C6 C5 H5 120.0
C4 C5 H5 120.0
C5 C6 C7 120.7(6)
C5 C6 H6 119.6
C7 C6 H6 119.6
N2 C7 C6 119.9(5)
N2 C7 C2 120.4(6)
C6 C7 C2 119.8(6)
N2 C8 O1 120.0(5)
N2 C8 C1 124.3(6)
O1 C8 C1 115.6(6)
C10 C9 C14 122.4(6)
C10 C9 O1 120.1(6)
C14 C9 O1 117.4(6)
C9 C10 C11 119.3(6)
C9 C10 H10 120.4
C11 C10 H10 120.4
C12 C11 C10 120.4(6)
C12 C11 H11 119.8
C10 C11 H11 119.8
C11 C12 C13 118.4(6)
C11 C12 H12 120.8
C13 C12 H12 120.8
C14 C13 C12 123.2(6)
C14 C13 N3 117.8(6)
C12 C13 N3 118.9(6)
C13 C14 C9 116.3(6)
C13 C14 H14 121.9
C9 C14 H14 121.9

loop_
_geom_bond_atom_site_label_1
_geom_bond_atom_site_label_2
_geom_bond_distance
O1 C8 1.368(7)
O1 C9 1.399(7)
O2 N3 1.219(7)
O3 N3 1.232(7)
N1 C1 1.292(8)
N1 C2 1.369(8)
N2 C8 1.288(8)
N2 C7 1.380(8)
N3 C13 1.459(7)
C1 C8 1.414(8)
C1 H1 0.9500
C2 C7 1.412(8)
C2 C3 1.413(9)
C3 C4 1.360(10)
C3 H3 0.9500
C4 C5 1.396(10)
C4 H4 0.9500
C5 C6 1.372(10)
C5 H5 0.9500
C6 C7 1.388(9)
C6 H6 0.9500
C9 C10 1.369(9)
C9 C14 1.381(8)
C10 C11 1.390(9)
C10 H10 0.9500
C11 C12 1.366(9)
C11 H11 0.9500
C12 C13 1.384(9)
C12 H12 0.9500
C13 C14 1.378(8)
C14 H14 0.9500

loop_
_geom_hbond_atom_site_label_D
_geom_hbond_atom_site_label_H
_geom_hbond_atom_site_label_A
_geom_hbond_distance_DH
_geom_hbond_distance_HA
_geom_hbond_distance_DA
_geom_hbond_angle_DHA
_geom_hbond_site_symmetry_A
C10 H10 O3 0.95 2.35 3.292(8) 173.4 1_445
C12 H12 O3 0.95 2.44 3.170(8) 133.6 2_745

loop_
_geom_torsion_atom_site_label_1
_geom_torsion_atom_site_label_2
_geom_torsion_atom_site_label_3
_geom_torsion_atom_site_label_4
_geom_torsion
C2 N1 C1 C8 0.0(9)
C1 N1 C2 C7 1.8(8)
C1 N1 C2 C3 -178.6(6)
N1 C2 C3 C4 179.0(6)
C7 C2 C3 C4 -1.4(9)
C2 C3 C4 C5 1.6(11)
C3 C4 C5 C6 0.1(11)
C4 C5 C6 C7 -2.0(10)
C8 N2 C7 C6 179.0(6)
C8 N2 C7 C2 -0.1(8)
C5 C6 C7 N2 -176.9(6)
C5 C6 C7 C2 2.2(9)
N1 C2 C7 N2 -1.8(8)
C3 C2 C7 N2 178.6(6)
N1 C2 C7 C6 179.1(6)
C3 C2 C7 C6 -0.5(8)
C7 N2 C8 O1 -178.0(5)
C7 N2 C8 C1 2.0(9)
C9 O1 C8 N2 1.1(8)
C9 O1 C8 C1 -178.9(6)
N1 C1 C8 N2 -2.0(10)
N1 C1 C8 O1 177.9(6)
C8 O1 C9 C10 81.7(7)
C8 O1 C9 C14 -102.2(6)
C14 C9 C10 C11 1.5(9)
O1 C9 C10 C11 177.4(6)
C9 C10 C11 C12 0.3(10)
C10 C11 C12 C13 -0.7(9)
C11 C12 C13 C14 -0.7(9)
C11 C12 C13 N3 -179.9(5)
O2 N3 C13 C14 12.5(8)
O3 N3 C13 C14 -168.1(6)
O2 N3 C13 C12 -168.2(6)
O3 N3 C13 C12 11.2(8)
C12 C13 C14 C9 2.3(9)
N3 C13 C14 C9 -178.4(5)
C10 C9 C14 C13 -2.7(9)
O1 C9 C14 C13 -178.7(5)
